data_7159943
loop_
_publ_author_name
'Chen, Weihao'
'Jiang, Jiahui'
'Pang, Xiaoyan'
'Song, Yingying'
'Yang, Zhiyou'
'Wang, Junfeng'
'Liu, Yonghong'

_publ_section_title
;
 Neuroprotective azaphilones from a deep-sea derived fungus
 <i>Penicillium</i> sp. SCSIO41030.
;
_journal_issue 22
_journal_name_full 'Organic &amp; biomolecular chemistry'
_journal_page_first 4521
_journal_page_last 4527
_journal_paper_doi 10.1039/d4ob00586d
_journal_volume 22
_journal_year 2024
_chemical_absolute_configuration ad
_chemical_formula_moiety 'C17 H22 O4'
_chemical_formula_sum 'C17 H22 O4'
_chemical_formula_weight 290.34
_space_group_crystal_system monoclinic
_space_group_IT_number 4
_space_group_name_Hall 'P 2yb'
_space_group_name_H-M_alt 'P 1 21 1'
_atom_sites_solution_hydrogens mixed
_atom_sites_solution_primary dual
_audit_block_doi 10.5517/ccdc.csd.cc2d9yth
_audit_creation_date 2021-03-31
_audit_creation_method
;
Olex2 1.3
(compiled 2020.11.12 svn.r5f609507 for OlexSys, GUI svn.r6272)
;
_audit_update_record
;
2022-10-20 deposited with the CCDC.	2024-05-10 downloaded from the CCDC.
;
_cell_angle_alpha 90
_cell_angle_beta 93.781(4)
_cell_angle_gamma 90
_cell_formula_units_Z 4
_cell_length_a 5.6306(2)
_cell_length_b 22.6115(8)
_cell_length_c 12.1140(5)
_cell_measurement_reflns_used 6171
_cell_measurement_temperature 100.00(10)
_cell_measurement_theta_max 73.9520
_cell_measurement_theta_min 3.9460
_cell_volume 1538.95(10)
_computing_cell_refinement 'CrysAlisPro 1.171.39.33c (Rigaku OD, 2017)'
_computing_data_collection 'CrysAlisPro 1.171.39.33c (Rigaku OD, 2017)'
_computing_data_reduction 'CrysAlisPro 1.171.39.33c (Rigaku OD, 2017)'
_computing_molecular_graphics 'Olex2 1.3 (Dolomanov et al., 2009)'
_computing_publication_material 'Olex2 1.3 (Dolomanov et al., 2009)'
_computing_structure_refinement 'SHELXL 2014/7 (Sheldrick, 2015)'
_computing_structure_solution 'SHELXT 2014/5 (Sheldrick, 2014)'
_diffrn_ambient_environment N~2~
_diffrn_ambient_temperature 100.00(10)
_diffrn_detector 'Pilatus3R 200K-A'
_diffrn_measured_fraction_theta_full 0.999
_diffrn_measured_fraction_theta_max 0.982
_diffrn_measurement_details
;
List of Runs (angles in degrees, time in seconds):

  # Type    Start    End  Width  t~exp~   \w     \q     \k     \f   Frames
#--------------------------------------------------------------------------
  1  \w    -45.00  29.00   0.50    1.00    --    0.00 -77.00 150.00  148
  2  \w    -12.00  13.00   0.50    1.00    --    0.00  38.00 -90.00   50
  3  \w     31.00  87.00   0.50    1.00    --    0.00  38.00 -90.00  112
  4  \w      2.00  30.00   0.50    1.00    --    0.00 -82.00  90.00   56
  5  \w     32.00  86.00   0.50    1.00    --    0.00  38.00 -30.00  108
  6  \w    -33.00   7.00   0.50    1.00    --    0.00 -82.00 -90.00   80
  7  \w     73.00 124.00   0.50    8.00    --   95.80  61.00 -60.00  102
  8  \w     80.00 183.00   0.50    8.00    --   95.80  45.00-180.00  206
  9  \w     19.00 103.00   0.50    8.00    --   95.80 -77.00 150.00  168
 10  \w     10.00  48.00   0.50    8.00    --   95.80 -30.00-120.00   76
 11  \w     59.00 111.00   0.50    8.00    --   95.80 -30.00-120.00  104
 12  \w     37.00 118.00   0.50    8.00    --   95.80 -61.00 -30.00  162
 13  \w    105.00 183.00   0.50    8.00    --   95.80  77.00 -60.00  156
 14  \w     58.00  94.00   0.50    8.00    --   95.80 -77.00 -30.00   72
 15  \w     69.00 106.00   0.50    8.00    --   95.80 -30.00 150.00   74
 16  \w     87.00 173.00   0.50    8.00    --   95.80  30.00 150.00  172
 17  \w      8.00 115.00   0.50    8.00    --   95.80 -61.00-150.00  214
 18  \w     59.00 105.00   0.50    8.00    --   95.80 -77.00-120.00   92
 19  \w      8.00  35.00   0.50    8.00    --   95.80 -77.00 -30.00   54
 20  \w     73.00 132.00   0.50    8.00    --   95.80  61.00 -30.00  118
 21  \w    157.00 184.00   0.50    8.00    --   95.80  61.00 -30.00   54
 22  \w     90.00 115.00   0.50    8.00    --   95.80  82.00  60.00   50
 23  \w    136.00 161.00   0.50    8.00    --   95.80  82.00  60.00   50
 24  \w    120.00 178.00   0.50    8.00    --   95.80   0.00 120.00  116
 25  \w     26.00  63.00   0.50    8.00    --   95.80   0.00 120.00   74
;
_diffrn_measurement_device 'four-circle diffractometer'
_diffrn_measurement_device_type 'XtaLAB Pro: Kappa single'
_diffrn_measurement_method '\w scans'
_diffrn_orient_matrix_type 'CrysAlisPro convention (1999,Acta A55,543-557)'
_diffrn_orient_matrix_UB_11 -0.0438456000
_diffrn_orient_matrix_UB_12 0.0408944000
_diffrn_orient_matrix_UB_13 0.0982798000
_diffrn_orient_matrix_UB_21 -0.1766490000
_diffrn_orient_matrix_UB_22 -0.0453711000
_diffrn_orient_matrix_UB_23 0.0426801000
_diffrn_orient_matrix_UB_31 0.2049934000
_diffrn_orient_matrix_UB_32 -0.0302053000
_diffrn_orient_matrix_UB_33 0.0690367000
_diffrn_radiation_monochromator graphite
_diffrn_radiation_probe x-ray
_diffrn_radiation_type 'Cu K\a'
_diffrn_radiation_wavelength 1.54184
_diffrn_reflns_av_R_equivalents 0.0600
_diffrn_reflns_av_unetI/netI 0.0584
_diffrn_reflns_Laue_measured_fraction_full 0.999
_diffrn_reflns_Laue_measured_fraction_max 0.982
_diffrn_reflns_limit_h_max 7
_diffrn_reflns_limit_h_min -7
_diffrn_reflns_limit_k_max 28
_diffrn_reflns_limit_k_min -28
_diffrn_reflns_limit_l_max 14
_diffrn_reflns_limit_l_min -14
_diffrn_reflns_number 15141
_diffrn_reflns_point_group_measured_fraction_full 0.993
_diffrn_reflns_point_group_measured_fraction_max 0.959
_diffrn_reflns_theta_full 67.684
_diffrn_reflns_theta_max 74.349
_diffrn_reflns_theta_min 3.657
_diffrn_source 'Rotating-anode X-ray tube'
_diffrn_source_type 'MicroMax 007 (Cu) X-ray Source'
_exptl_absorpt_coefficient_mu 0.717
_exptl_absorpt_correction_T_max 1.00000
_exptl_absorpt_correction_T_min 0.63251
_exptl_absorpt_correction_type multi-scan
_exptl_absorpt_process_details
;
CrysAlisPro 1.171.39.33c (Rigaku Oxford Diffraction, 2017)
Empirical absorption correction using spherical harmonics,
 implemented in SCALE3 ABSPACK scaling algorithm.
;
_exptl_crystal_colour 'clear light colourless'
_exptl_crystal_colour_lustre clear
_exptl_crystal_colour_modifier light
_exptl_crystal_colour_primary colourless
_exptl_crystal_density_diffrn 1.253
_exptl_crystal_description needle
_exptl_crystal_F_000 624
_exptl_crystal_size_max 0.2
_exptl_crystal_size_mid 0.05
_exptl_crystal_size_min 0.04
_refine_diff_density_max 0.406
_refine_diff_density_min -0.232
_refine_diff_density_rms 0.070
_refine_ls_abs_structure_details
;
 Flack x determined using 2304 quotients [(I+)-(I-)]/[(I+)+(I-)]
 (Parsons, Flack and Wagner, Acta Cryst. B69 (2013) 249-259).
;
_refine_ls_abs_structure_Flack -0.10(14)
_refine_ls_extinction_method none
_refine_ls_goodness_of_fit_ref 1.040
_refine_ls_hydrogen_treatment mixed
_refine_ls_matrix_type full
_refine_ls_number_parameters 392
_refine_ls_number_reflns 5999
_refine_ls_number_restraints 1
_refine_ls_restrained_S_all 1.040
_refine_ls_R_factor_all 0.0656
_refine_ls_R_factor_gt 0.0613
_refine_ls_shift/su_max 0.000
_refine_ls_shift/su_mean 0.000
_refine_ls_structure_factor_coef Fsqd
_refine_ls_weighting_details 'w=1/[\s^2^(Fo^2^)+(0.1165P)^2^+0.4546P] where P=(Fo^2^+2Fc^2^)/3'
_refine_ls_weighting_scheme calc
_refine_ls_wR_factor_gt 0.1706
_refine_ls_wR_factor_ref 0.1740
_reflns_Friedel_coverage 0.903
_reflns_Friedel_fraction_full 0.987
_reflns_Friedel_fraction_max 0.935
_reflns_number_gt 5422
_reflns_number_total 5999
_reflns_threshold_expression 'I > 2\s(I)'
_cod_data_source_file d4ob00586d2.cif
_cod_data_source_block chenweihao_l-p18_collect
_cod_depositor_comments
;
Adding full bibliography for 7159942--7159943.cif.

2024-10-18
Z value and formula fixed to values more according to usual
chemical conventions.                 miguel
;
_cod_original_formula_sum 'C34 H44 O8'
_cod_original_formula_weight 580.69
_cod_original_formula_moiety '2(C17 H22 O4)'
_cod_original_formula_units_Z 2
_cod_database_code 7159943
_shelx_shelxl_version_number 2014/7
_chemical_oxdiff_formula 'C70 H90 O14 '
_shelx_space_group_comment
;
The symmetry employed for this shelxl refinement is uniquely defined
by the following loop, which should always be used as a source of
symmetry information in preference to the above space-group names.
They are only intended as comments.
;
_shelx_estimated_absorpt_t_max 0.972
_shelx_estimated_absorpt_t_min 0.870
_reflns_odcompleteness_completeness 99.96
_reflns_odcompleteness_iscentric 1
_reflns_odcompleteness_theta 66.97
_olex2_refinement_description
;
1. Fixed Uiso
 At 1.2 times of:
  All C(H) groups, All C(H,H) groups
 At 1.5 times of:
  All C(H,H,H) groups, All O(H) groups
2.a Ternary CH refined with riding coordinates:
 C14'(H14'), C7(H7), C7'(H7'), C14(H14)
2.b Secondary CH2 refined with riding coordinates:
 C10(H10C,H10D), C10'(H10A,H10B), C15'(H15A,H15B), C15(H15C,H15D)
2.c Aromatic/amide H refined with riding coordinates:
 C4'(H4'), C3'(H3'A), C4(H4), C3(H3), C1'(H1'), C1(H1)
2.d Idealised Me refined as rotating group:
 C12(H12D,H12E,H12F), C11(H11D,H11E,H11F), C12'(H12A,H12B,H12C), C16'(H16A,
 H16B,H16C), C11'(H11A,H11B,H11C), C17'(H17A,H17B,H17C), C17(H17D,H17E,H17F),
 C16(H16D,H16E,H16F)
2.e Idealised tetrahedral OH refined as rotating group:
 O3'(H3')
;
_olex2_submission_special_instructions 'No special instructions were received'
_oxdiff_exptl_absorpt_empirical_details
;
Empirical correction (ABSPACK) includes:
- Absorption correction using spherical harmonics
- Frame scaling
;
_oxdiff_exptl_absorpt_empirical_full_max 1.845
_oxdiff_exptl_absorpt_empirical_full_min 0.464

loop_
_space_group_symop_operation_xyz
'x, y, z'
'-x, y+1/2, -z'

loop_
_atom_site_label
_atom_site_type_symbol
_atom_site_fract_x
_atom_site_fract_y
_atom_site_fract_z
_atom_site_U_iso_or_equiv
_atom_site_adp_type
_atom_site_occupancy
_atom_site_site_symmetry_order
_atom_site_calc_flag
_atom_site_refinement_flags_posn
_atom_site_refinement_flags_adp
_atom_site_refinement_flags_occupancy
_atom_site_disorder_assembly
_atom_site_disorder_group
O1' O 0.5321(6) 0.64626(14) 0.9196(3) 0.0309(7) Uani 1 1 d . . . . .
O2 O 0.2153(5) 0.47173(15) 0.3919(3) 0.0310(7) Uani 1 1 d . . . . .
O3 O 0.1332(5) 0.50420(14) 0.5932(3) 0.0302(7) Uani 1 1 d . . . . .
O4 O 1.0566(5) 0.34746(13) 0.6364(3) 0.0282(6) Uani 1 1 d . . . . .
O1 O 0.5235(6) 0.29268(13) 0.3606(3) 0.0339(7) Uani 1 1 d . . . . .
O4' O 0.0174(7) 0.69792(15) 1.1935(3) 0.0400(8) Uani 1 1 d . . . . .
O2' O -0.3540(5) 0.48122(15) 0.9666(3) 0.0339(7) Uani 1 1 d . . . . .
O3' O -0.2226(5) 0.51793(15) 1.1678(3) 0.0322(7) Uani 1 1 d . . . . .
H3' H -0.3258 0.4943 1.1458 0.048 Uiso 1 1 calc R U . . .
C9' C 0.1325(7) 0.57214(18) 0.8924(3) 0.0256(8) Uani 1 1 d . . . . .
C5 C 0.3217(7) 0.47656(18) 0.5873(4) 0.0257(8) Uani 1 1 d . . . . .
C4' C -0.0572(8) 0.53421(19) 0.8790(4) 0.0280(9) Uani 1 1 d . . . . .
H4' H -0.1127 0.5229 0.8082 0.034 Uiso 1 1 calc R U . . .
C5' C -0.1706(7) 0.51191(19) 0.9725(4) 0.0270(9) Uani 1 1 d . . . . .
C13 C 0.6260(8) 0.3312(2) 0.3132(4) 0.0305(9) Uani 1 1 d . . . . .
C2' C 0.4578(8) 0.62571(19) 0.8172(4) 0.0294(9) Uani 1 1 d . . . . .
C8' C 0.2093(7) 0.59666(17) 0.9990(3) 0.0249(8) Uani 1 1 d . . . . .
C9 C 0.6547(7) 0.41817(18) 0.6659(3) 0.0238(8) Uani 1 1 d . . . . .
C3' C 0.2657(8) 0.59110(19) 0.8019(4) 0.0286(9) Uani 1 1 d . . . . .
H3'A H 0.2172 0.5790 0.7306 0.034 Uiso 1 1 calc R U . . .
C2 C 1.0042(7) 0.36497(19) 0.7398(4) 0.0257(8) Uani 1 1 d . . . . .
C8 C 0.7048(7) 0.39476(17) 0.5589(3) 0.0236(8) Uani 1 1 d . . . . .
C4 C 0.4665(7) 0.45507(18) 0.6805(4) 0.0255(8) Uani 1 1 d . . . . .
H4 H 0.4323 0.4663 0.7516 0.031 Uiso 1 1 calc R U . . .
C14' C 0.2933(8) 0.68254(19) 1.3499(4) 0.0286(9) Uani 1 1 d . . . . .
H14' H 0.3905 0.6492 1.3784 0.034 Uiso 1 1 calc R U . . .
C6 C 0.4135(7) 0.46756(18) 0.4722(4) 0.0251(8) Uani 1 1 d . . . . .
C13' C 0.1503(8) 0.66345(19) 1.2449(4) 0.0271(9) Uani 1 1 d . . . . .
C3 C 0.8145(7) 0.39848(18) 0.7569(4) 0.0259(8) Uani 1 1 d . . . . .
H3 H 0.7847 0.4094 0.8287 0.031 Uiso 1 1 calc R U . . .
C7 C 0.5244(7) 0.40622(18) 0.4621(4) 0.0254(8) Uani 1 1 d . . . . .
H7 H 0.3953 0.3777 0.4693 0.030 Uiso 1 1 calc R U . . .
C1' C 0.4015(8) 0.63212(19) 1.0067(4) 0.0286(9) Uani 1 1 d . . . . .
H1' H 0.4481 0.6480 1.0756 0.034 Uiso 1 1 calc R U . . .
C1 C 0.8979(7) 0.36198(19) 0.5498(4) 0.0265(8) Uani 1 1 d . . . . .
H1 H 0.9278 0.3479 0.4800 0.032 Uiso 1 1 calc R U . . .
C7' C 0.0541(7) 0.58592(19) 1.0951(4) 0.0268(9) Uani 1 1 d . . . . .
H7' H -0.0812 0.6130 1.0847 0.032 Uiso 1 1 calc R U . . .
C12 C 0.5890(8) 0.51781(19) 0.4529(4) 0.0282(9) Uani 1 1 d . . . . .
H12D H 0.6343 0.5164 0.3779 0.042 Uiso 1 1 calc R U . . .
H12E H 0.7280 0.5134 0.5025 0.042 Uiso 1 1 calc R U . . .
H12F H 0.5148 0.5551 0.4661 0.042 Uiso 1 1 calc R U . . .
C10 C 0.6188(8) 0.39552(19) 0.3487(4) 0.0280(9) Uani 1 1 d . . . . .
H10C H 0.5201 0.4173 0.2940 0.034 Uiso 1 1 calc R U . . .
H10D H 0.7786 0.4116 0.3488 0.034 Uiso 1 1 calc R U . . .
C6' C -0.0496(7) 0.52293(19) 1.0877(3) 0.0263(8) Uani 1 1 d . . . . .
C10' C 0.1746(8) 0.59986(19) 1.2085(3) 0.0274(8) Uani 1 1 d . . . . .
H10A H 0.1076 0.5744 1.2629 0.033 Uiso 1 1 calc R U . . .
H10B H 0.3426 0.5904 1.2075 0.033 Uiso 1 1 calc R U . . .
C11 C 1.1827(8) 0.3424(2) 0.8265(4) 0.0312(9) Uani 1 1 d . . . . .
H11D H 1.1621 0.3006 0.8354 0.047 Uiso 1 1 calc R U . . .
H11E H 1.1604 0.3620 0.8954 0.047 Uiso 1 1 calc R U . . .
H11F H 1.3404 0.3503 0.8045 0.047 Uiso 1 1 calc R U . . .
C12' C 0.1394(8) 0.4745(2) 1.1087(4) 0.0285(9) Uani 1 1 d . . . . .
H12A H 0.2056 0.4771 1.1836 0.043 Uiso 1 1 calc R U . . .
H12B H 0.2635 0.4798 1.0589 0.043 Uiso 1 1 calc R U . . .
H12C H 0.0673 0.4364 1.0966 0.043 Uiso 1 1 calc R U . . .
C15' C 0.1210(9) 0.7010(2) 1.4375(4) 0.0330(9) Uani 1 1 d . . . . .
H15A H 0.2128 0.7161 1.5020 0.040 Uiso 1 1 calc R U . . .
H15B H 0.0208 0.7329 1.4078 0.040 Uiso 1 1 calc R U . . .
C16' C -0.0367(10) 0.6511(2) 1.4732(4) 0.0401(11) Uani 1 1 d . . . . .
H16A H -0.1391 0.6383 1.4113 0.060 Uiso 1 1 calc R U . . .
H16B H -0.1315 0.6647 1.5312 0.060 Uiso 1 1 calc R U . . .
H16C H 0.0608 0.6186 1.4998 0.060 Uiso 1 1 calc R U . . .
C11' C 0.6115(9) 0.6465(2) 0.7297(4) 0.0343(10) Uani 1 1 d . . . . .
H11A H 0.5843 0.6879 0.7164 0.051 Uiso 1 1 calc R U . . .
H11B H 0.5737 0.6247 0.6627 0.051 Uiso 1 1 calc R U . . .
H11C H 0.7756 0.6402 0.7534 0.051 Uiso 1 1 calc R U . . .
C17' C 0.4565(9) 0.7338(2) 1.3231(5) 0.0373(11) Uani 1 1 d . . . . .
H17A H 0.5654 0.7211 1.2702 0.056 Uiso 1 1 calc R U . . .
H17B H 0.5444 0.7465 1.3895 0.056 Uiso 1 1 calc R U . . .
H17C H 0.3625 0.7661 1.2928 0.056 Uiso 1 1 calc R U . . .
C14 C 0.7616(9) 0.3176(2) 0.2119(4) 0.0387(11) Uani 1 1 d . . . . .
H14 H 0.8518 0.3526 0.1919 0.046 Uiso 1 1 calc R U . . .
C15 C 0.5838(10) 0.3010(3) 0.1157(4) 0.0431(12) Uani 1 1 d . . . . .
H15C H 0.5042 0.2646 0.1339 0.052 Uiso 1 1 calc R U . . .
H15D H 0.4637 0.3318 0.1071 0.052 Uiso 1 1 calc R U . . .
C17 C 0.9360(10) 0.2658(3) 0.2394(5) 0.0508(14) Uani 1 1 d . . . . .
H17D H 1.0459 0.2770 0.2998 0.076 Uiso 1 1 calc R U . . .
H17E H 1.0222 0.2569 0.1757 0.076 Uiso 1 1 calc R U . . .
H17F H 0.8480 0.2316 0.2597 0.076 Uiso 1 1 calc R U . . .
C16 C 0.6960(15) 0.2929(3) 0.0065(5) 0.0615(17) Uani 1 1 d . . . . .
H16D H 0.5756 0.2821 -0.0496 0.092 Uiso 1 1 calc R U . . .
H16E H 0.8139 0.2622 0.0138 0.092 Uiso 1 1 calc R U . . .
H16F H 0.7699 0.3292 -0.0138 0.092 Uiso 1 1 calc R U . . .
H2 H 0.120(12) 0.487(3) 0.440(6) 0.045(17) Uiso 1 1 d . . . . .

loop_
_atom_site_aniso_label
_atom_site_aniso_U_11
_atom_site_aniso_U_22
_atom_site_aniso_U_33
_atom_site_aniso_U_23
_atom_site_aniso_U_13
_atom_site_aniso_U_12
O1' 0.0324(16) 0.0326(16) 0.0280(15) -0.0002(12) 0.0043(12) -0.0024(13)
O2 0.0254(14) 0.0399(18) 0.0270(16) 0.0006(13) -0.0033(12) 0.0026(13)
O3 0.0246(14) 0.0329(16) 0.0329(16) -0.0043(13) -0.0005(12) 0.0047(12)
O4 0.0236(14) 0.0270(15) 0.0335(16) -0.0012(12) -0.0017(12) 0.0039(11)
O1 0.0392(17) 0.0275(16) 0.0352(17) -0.0035(13) 0.0054(14) -0.0056(13)
O4' 0.050(2) 0.0339(18) 0.0353(17) -0.0021(14) -0.0016(15) 0.0119(15)
O2' 0.0266(15) 0.0403(18) 0.0351(17) -0.0071(14) 0.0039(13) -0.0077(13)
O3' 0.0281(15) 0.0391(18) 0.0303(16) -0.0040(13) 0.0083(13) -0.0069(13)
C9' 0.027(2) 0.0228(19) 0.027(2) 0.0010(16) 0.0019(16) 0.0063(16)
C5 0.0238(19) 0.0228(19) 0.030(2) 0.0014(16) 0.0003(16) -0.0018(15)
C4' 0.029(2) 0.030(2) 0.026(2) -0.0029(16) 0.0003(17) -0.0006(16)
C5' 0.0225(19) 0.028(2) 0.031(2) -0.0021(17) 0.0016(16) 0.0011(16)
C13 0.029(2) 0.033(2) 0.029(2) -0.0030(17) 0.0000(17) -0.0047(17)
C2' 0.035(2) 0.023(2) 0.031(2) 0.0037(16) 0.0062(17) 0.0078(17)
C8' 0.0249(19) 0.0230(19) 0.027(2) 0.0012(16) 0.0020(15) 0.0044(15)
C9 0.0248(19) 0.0206(18) 0.026(2) 0.0006(15) 0.0017(15) -0.0043(15)
C3' 0.033(2) 0.025(2) 0.028(2) -0.0020(16) 0.0031(17) 0.0014(17)
C2 0.0257(19) 0.0223(18) 0.029(2) 0.0021(16) -0.0010(16) -0.0051(16)
C8 0.0227(18) 0.0187(18) 0.029(2) 0.0038(15) 0.0005(16) -0.0022(14)
C4 0.0265(19) 0.0223(19) 0.028(2) -0.0018(16) 0.0003(16) -0.0025(15)
C14' 0.030(2) 0.026(2) 0.030(2) -0.0005(16) 0.0024(17) -0.0016(16)
C6 0.0208(17) 0.0249(19) 0.029(2) 0.0026(16) -0.0039(15) 0.0011(15)
C13' 0.027(2) 0.026(2) 0.028(2) 0.0024(16) 0.0031(16) 0.0019(16)
C3 0.027(2) 0.0234(19) 0.027(2) 0.0024(16) 0.0001(16) -0.0047(15)
C7 0.027(2) 0.0211(19) 0.028(2) 0.0002(15) -0.0002(16) -0.0040(15)
C1' 0.032(2) 0.027(2) 0.027(2) -0.0006(16) 0.0027(16) 0.0016(16)
C1 0.0266(19) 0.027(2) 0.026(2) -0.0008(16) 0.0015(16) -0.0010(16)
C7' 0.0251(19) 0.029(2) 0.027(2) -0.0015(16) 0.0018(16) 0.0026(16)
C12 0.031(2) 0.023(2) 0.030(2) 0.0032(16) 0.0017(16) -0.0013(16)
C10 0.028(2) 0.028(2) 0.028(2) 0.0007(17) 0.0040(17) -0.0031(16)
C6' 0.0230(18) 0.031(2) 0.025(2) 0.0007(17) 0.0039(15) 0.0009(16)
C10' 0.031(2) 0.026(2) 0.025(2) 0.0008(16) 0.0011(16) 0.0022(16)
C11 0.031(2) 0.029(2) 0.034(2) 0.0042(18) -0.0011(18) 0.0029(17)
C12' 0.031(2) 0.027(2) 0.028(2) 0.0035(16) 0.0036(17) -0.0017(16)
C15' 0.039(2) 0.032(2) 0.028(2) -0.0028(18) 0.0038(18) -0.0032(19)
C16' 0.045(3) 0.040(3) 0.037(3) 0.004(2) 0.011(2) -0.004(2)
C11' 0.040(2) 0.029(2) 0.034(2) 0.0051(19) 0.0084(19) -0.0010(19)
C17' 0.031(2) 0.032(2) 0.049(3) 0.003(2) 0.003(2) -0.0059(19)
C14 0.043(3) 0.037(3) 0.038(3) -0.009(2) 0.013(2) -0.011(2)
C15 0.054(3) 0.044(3) 0.032(3) 0.002(2) 0.003(2) 0.010(2)
C17 0.038(3) 0.063(4) 0.050(3) -0.006(3) 0.002(2) 0.009(2)
C16 0.089(5) 0.063(4) 0.033(3) -0.001(3) 0.009(3) 0.019(4)

loop_
_atom_type_symbol
_atom_type_description
_atom_type_scat_dispersion_real
_atom_type_scat_dispersion_imag
_atom_type_scat_source
C C 0.0181 0.0091 'International Tables Vol C Tables 4.2.6.8 and 6.1.1.4'
H H 0.0000 0.0000 'International Tables Vol C Tables 4.2.6.8 and 6.1.1.4'
O O 0.0492 0.0322 'International Tables Vol C Tables 4.2.6.8 and 6.1.1.4'

loop_
_geom_angle_atom_site_label_1
_geom_angle_atom_site_label_2
_geom_angle_atom_site_label_3
_geom_angle
_geom_angle_site_symmetry_1
_geom_angle_site_symmetry_3
_geom_angle_publ_flag
C1' O1' C2' 118.4(4) . . ?
C6 O2 H2 93(4) . . ?
C2 O4 C1 117.6(3) . . ?
C6' O3' H3' 109.5 . . ?
C4' C9' C8' 122.0(4) . . ?
C4' C9' C3' 122.7(4) . . ?
C3' C9' C8' 115.3(4) . . ?
O3 C5 C4 124.8(4) . . ?
O3 C5 C6 117.5(4) . . ?
C4 C5 C6 117.6(3) . . ?
C9' C4' H4' 119.6 . . ?
C9' C4' C5' 120.9(4) . . ?
C5' C4' H4' 119.6 . . ?
O2' C5' C4' 124.4(4) . . ?
O2' C5' C6' 117.5(4) . . ?
C4' C5' C6' 118.0(4) . . ?
O1 C13 C10 122.2(4) . . ?
O1 C13 C14 121.1(4) . . ?
C10 C13 C14 116.6(4) . . ?
O1' C2' C11' 112.5(4) . . ?
C3' C2' O1' 121.4(4) . . ?
C3' C2' C11' 126.1(4) . . ?
C9' C8' C7' 118.0(4) . . ?
C1' C8' C9' 118.8(4) . . ?
C1' C8' C7' 122.9(4) . . ?
C8 C9 C3 115.0(4) . . ?
C4 C9 C8 122.5(4) . . ?
C4 C9 C3 122.5(4) . . ?
C9' C3' H3'A 119.1 . . ?
C2' C3' C9' 121.9(4) . . ?
C2' C3' H3'A 119.1 . . ?
O4 C2 C11 111.7(4) . . ?
C3 C2 O4 122.0(4) . . ?
C3 C2 C11 126.3(4) . . ?
C9 C8 C7 118.0(4) . . ?
C1 C8 C9 119.2(4) . . ?
C1 C8 C7 122.7(4) . . ?
C5 C4 H4 119.7 . . ?
C9 C4 C5 120.7(4) . . ?
C9 C4 H4 119.7 . . ?
C13' C14' H14' 109.2 . . ?
C13' C14' C15' 109.2(4) . . ?
C13' C14' C17' 109.3(4) . . ?
C15' C14' H14' 109.2 . . ?
C17' C14' H14' 109.2 . . ?
C17' C14' C15' 110.8(4) . . ?
O2 C6 C5 108.3(3) . . ?
O2 C6 C7 108.0(3) . . ?
O2 C6 C12 109.1(3) . . ?
C5 C6 C12 107.5(3) . . ?
C7 C6 C5 111.0(3) . . ?
C7 C6 C12 112.9(3) . . ?
O4' C13' C14' 121.1(4) . . ?
O4' C13' C10' 121.5(4) . . ?
C10' C13' C14' 117.4(4) . . ?
C9 C3 H3 119.3 . . ?
C2 C3 C9 121.3(4) . . ?
C2 C3 H3 119.3 . . ?
C8 C7 C6 110.4(3) . . ?
C8 C7 H7 106.3 . . ?
C8 C7 C10 114.4(4) . . ?
C6 C7 H7 106.3 . . ?
C10 C7 C6 112.6(3) . . ?
C10 C7 H7 106.3 . . ?
O1' C1' H1' 118.0 . . ?
C8' C1' O1' 124.0(4) . . ?
C8' C1' H1' 118.0 . . ?
O4 C1 H1 117.7 . . ?
C8 C1 O4 124.5(4) . . ?
C8 C1 H1 117.7 . . ?
C8' C7' H7' 106.4 . . ?
C8' C7' C6' 109.8(3) . . ?
C8' C7' C10' 114.4(4) . . ?
C6' C7' H7' 106.4 . . ?
C10' C7' H7' 106.4 . . ?
C10' C7' C6' 112.8(3) . . ?
C6 C12 H12D 109.5 . . ?
C6 C12 H12E 109.5 . . ?
C6 C12 H12F 109.5 . . ?
H12D C12 H12E 109.5 . . ?
H12D C12 H12F 109.5 . . ?
H12E C12 H12F 109.5 . . ?
C13 C10 C7 115.1(3) . . ?
C13 C10 H10C 108.5 . . ?
C13 C10 H10D 108.5 . . ?
C7 C10 H10C 108.5 . . ?
C7 C10 H10D 108.5 . . ?
H10C C10 H10D 107.5 . . ?
O3' C6' C5' 108.9(3) . . ?
O3' C6' C7' 107.9(3) . . ?
O3' C6' C12' 109.2(3) . . ?
C5' C6' C7' 110.3(3) . . ?
C5' C6' C12' 107.2(3) . . ?
C12' C6' C7' 113.2(3) . . ?
C13' C10' C7' 114.5(4) . . ?
C13' C10' H10A 108.6 . . ?
C13' C10' H10B 108.6 . . ?
C7' C10' H10A 108.6 . . ?
C7' C10' H10B 108.6 . . ?
H10A C10' H10B 107.6 . . ?
C2 C11 H11D 109.5 . . ?
C2 C11 H11E 109.5 . . ?
C2 C11 H11F 109.5 . . ?
H11D C11 H11E 109.5 . . ?
H11D C11 H11F 109.5 . . ?
H11E C11 H11F 109.5 . . ?
C6' C12' H12A 109.5 . . ?
C6' C12' H12B 109.5 . . ?
C6' C12' H12C 109.5 . . ?
H12A C12' H12B 109.5 . . ?
H12A C12' H12C 109.5 . . ?
H12B C12' H12C 109.5 . . ?
C14' C15' H15A 108.8 . . ?
C14' C15' H15B 108.8 . . ?
H15A C15' H15B 107.7 . . ?
C16' C15' C14' 113.6(4) . . ?
C16' C15' H15A 108.8 . . ?
C16' C15' H15B 108.8 . . ?
C15' C16' H16A 109.5 . . ?
C15' C16' H16B 109.5 . . ?
C15' C16' H16C 109.5 . . ?
H16A C16' H16B 109.5 . . ?
H16A C16' H16C 109.5 . . ?
H16B C16' H16C 109.5 . . ?
C2' C11' H11A 109.5 . . ?
C2' C11' H11B 109.5 . . ?
C2' C11' H11C 109.5 . . ?
H11A C11' H11B 109.5 . . ?
H11A C11' H11C 109.5 . . ?
H11B C11' H11C 109.5 . . ?
C14' C17' H17A 109.5 . . ?
C14' C17' H17B 109.5 . . ?
C14' C17' H17C 109.5 . . ?
H17A C17' H17B 109.5 . . ?
H17A C17' H17C 109.5 . . ?
H17B C17' H17C 109.5 . . ?
C13 C14 H14 109.4 . . ?
C13 C14 C15 109.1(4) . . ?
C13 C14 C17 109.0(4) . . ?
C15 C14 H14 109.4 . . ?
C15 C14 C17 110.6(4) . . ?
C17 C14 H14 109.4 . . ?
C14 C15 H15C 108.8 . . ?
C14 C15 H15D 108.8 . . ?
H15C C15 H15D 107.7 . . ?
C16 C15 C14 113.9(5) . . ?
C16 C15 H15C 108.8 . . ?
C16 C15 H15D 108.8 . . ?
C14 C17 H17D 109.5 . . ?
C14 C17 H17E 109.5 . . ?
C14 C17 H17F 109.5 . . ?
H17D C17 H17E 109.5 . . ?
H17D C17 H17F 109.5 . . ?
H17E C17 H17F 109.5 . . ?
C15 C16 H16D 109.5 . . ?
C15 C16 H16E 109.5 . . ?
C15 C16 H16F 109.5 . . ?
H16D C16 H16E 109.5 . . ?
H16D C16 H16F 109.5 . . ?
H16E C16 H16F 109.5 . . ?

loop_
_geom_bond_atom_site_label_1
_geom_bond_atom_site_label_2
_geom_bond_distance
_geom_bond_site_symmetry_2
_geom_bond_publ_flag
O1' C2' 1.365(6) . ?
O1' C1' 1.363(5) . ?
O2 C6 1.435(5) . ?
O2 H2 0.89(7) . ?
O3 C5 1.238(5) . ?
O4 C2 1.365(5) . ?
O4 C1 1.372(5) . ?
O1 C13 1.211(6) . ?
O4' C13' 1.222(5) . ?
O2' C5' 1.242(5) . ?
O3' H3' 0.8200 . ?
O3' C6' 1.424(5) . ?
C9' C4' 1.371(6) . ?
C9' C8' 1.445(6) . ?
C9' C3' 1.434(6) . ?
C5 C4 1.433(6) . ?
C5 C6 1.532(6) . ?
C4' H4' 0.9300 . ?
C4' C5' 1.429(6) . ?
C5' C6' 1.533(6) . ?
C13 C10 1.517(6) . ?
C13 C14 1.519(6) . ?
C2' C3' 1.338(7) . ?
C2' C11' 1.488(6) . ?
C8' C1' 1.345(6) . ?
C8' C7' 1.520(6) . ?
C9 C8 1.445(6) . ?
C9 C4 1.369(6) . ?
C9 C3 1.446(6) . ?
C3' H3'A 0.9300 . ?
C2 C3 1.336(6) . ?
C2 C11 1.495(6) . ?
C8 C7 1.522(6) . ?
C8 C1 1.327(6) . ?
C4 H4 0.9300 . ?
C14' H14' 0.9800 . ?
C14' C13' 1.523(6) . ?
C14' C15' 1.542(6) . ?
C14' C17' 1.528(6) . ?
C6 C7 1.529(6) . ?
C6 C12 1.534(6) . ?
C13' C10' 1.513(6) . ?
C3 H3 0.9300 . ?
C7 H7 0.9800 . ?
C7 C10 1.525(6) . ?
C1' H1' 0.9300 . ?
C1 H1 0.9300 . ?
C7' H7' 0.9800 . ?
C7' C6' 1.540(6) . ?
C7' C10' 1.524(6) . ?
C12 H12D 0.9600 . ?
C12 H12E 0.9600 . ?
C12 H12F 0.9600 . ?
C10 H10C 0.9700 . ?
C10 H10D 0.9700 . ?
C6' C12' 1.536(6) . ?
C10' H10A 0.9700 . ?
C10' H10B 0.9700 . ?
C11 H11D 0.9600 . ?
C11 H11E 0.9600 . ?
C11 H11F 0.9600 . ?
C12' H12A 0.9600 . ?
C12' H12B 0.9600 . ?
C12' H12C 0.9600 . ?
C15' H15A 0.9700 . ?
C15' H15B 0.9700 . ?
C15' C16' 1.518(7) . ?
C16' H16A 0.9600 . ?
C16' H16B 0.9600 . ?
C16' H16C 0.9600 . ?
C11' H11A 0.9600 . ?
C11' H11B 0.9600 . ?
C11' H11C 0.9600 . ?
C17' H17A 0.9600 . ?
C17' H17B 0.9600 . ?
C17' H17C 0.9600 . ?
C14 H14 0.9800 . ?
C14 C15 1.532(7) . ?
C14 C17 1.549(8) . ?
C15 H15C 0.9700 . ?
C15 H15D 0.9700 . ?
C15 C16 1.514(8) . ?
C17 H17D 0.9600 . ?
C17 H17E 0.9600 . ?
C17 H17F 0.9600 . ?
C16 H16D 0.9600 . ?
C16 H16E 0.9600 . ?
C16 H16F 0.9600 . ?

loop_
_geom_torsion_atom_site_label_1
_geom_torsion_atom_site_label_2
_geom_torsion_atom_site_label_3
_geom_torsion_atom_site_label_4
_geom_torsion
_geom_torsion_site_symmetry_1
_geom_torsion_site_symmetry_2
_geom_torsion_site_symmetry_3
_geom_torsion_site_symmetry_4
_geom_torsion_publ_flag
O1' C2' C3' C9' -2.1(6) . . . . ?
O2 C6 C7 C8 -169.3(3) . . . . ?
O2 C6 C7 C10 61.6(4) . . . . ?
O3 C5 C4 C9 171.1(4) . . . . ?
O3 C5 C6 O2 -23.7(5) . . . . ?
O3 C5 C6 C7 -142.1(4) . . . . ?
O3 C5 C6 C12 94.1(4) . . . . ?
O4 C2 C3 C9 -0.2(6) . . . . ?
O1 C13 C10 C7 13.6(6) . . . . ?
O1 C13 C14 C15 68.8(6) . . . . ?
O1 C13 C14 C17 -52.0(6) . . . . ?
O4' C13' C10' C7' 9.5(6) . . . . ?
O2' C5' C6' O3' -25.4(5) . . . . ?
O2' C5' C6' C7' -143.7(4) . . . . ?
O2' C5' C6' C12' 92.6(4) . . . . ?
C9' C4' C5' O2' 174.1(4) . . . . ?
C9' C4' C5' C6' -10.2(6) . . . . ?
C9' C8' C1' O1' -0.7(6) . . . . ?
C9' C8' C7' C6' 37.9(5) . . . . ?
C9' C8' C7' C10' 165.9(4) . . . . ?
C5 C6 C7 C8 -50.7(4) . . . . ?
C5 C6 C7 C10 -179.9(3) . . . . ?
C4' C9' C8' C1' 177.9(4) . . . . ?
C4' C9' C8' C7' -8.0(6) . . . . ?
C4' C9' C3' C2' -176.5(4) . . . . ?
C4' C5' C6' O3' 158.6(4) . . . . ?
C4' C5' C6' C7' 40.3(5) . . . . ?
C4' C5' C6' C12' -83.4(5) . . . . ?
C13 C14 C15 C16 173.7(5) . . . . ?
C2' O1' C1' C8' 3.3(6) . . . . ?
C8' C9' C4' C5' -7.2(6) . . . . ?
C8' C9' C3' C2' 4.6(6) . . . . ?
C8' C7' C6' O3' -170.7(3) . . . . ?
C8' C7' C6' C5' -51.8(4) . . . . ?
C8' C7' C6' C12' 68.3(4) . . . . ?
C8' C7' C10' C13' 87.8(4) . . . . ?
C9 C8 C7 C6 35.7(5) . . . . ?
C9 C8 C7 C10 163.9(3) . . . . ?
C9 C8 C1 O4 0.9(6) . . . . ?
C3' C9' C4' C5' 173.9(4) . . . . ?
C3' C9' C8' C1' -3.1(6) . . . . ?
C3' C9' C8' C7' 171.0(4) . . . . ?
C2 O4 C1 C8 4.2(6) . . . . ?
C8 C9 C4 C5 -5.7(6) . . . . ?
C8 C9 C3 C2 5.1(6) . . . . ?
C8 C7 C10 C13 79.6(5) . . . . ?
C4 C5 C6 O2 159.4(3) . . . . ?
C4 C5 C6 C7 41.1(5) . . . . ?
C4 C5 C6 C12 -82.8(4) . . . . ?
C4 C9 C8 C7 -7.1(6) . . . . ?
C4 C9 C8 C1 176.2(4) . . . . ?
C4 C9 C3 C2 -176.5(4) . . . . ?
C14' C13' C10' C7' -172.1(4) . . . . ?
C6 C5 C4 C9 -12.3(6) . . . . ?
C6 C7 C10 C13 -153.4(4) . . . . ?
C13' C14' C15' C16' 63.1(5) . . . . ?
C3 C9 C8 C7 171.3(3) . . . . ?
C3 C9 C8 C1 -5.4(6) . . . . ?
C3 C9 C4 C5 176.0(4) . . . . ?
C7 C8 C1 O4 -175.6(4) . . . . ?
C1' O1' C2' C3' -1.9(6) . . . . ?
C1' O1' C2' C11' 177.7(4) . . . . ?
C1' C8' C7' C6' -148.2(4) . . . . ?
C1' C8' C7' C10' -20.3(6) . . . . ?
C1 O4 C2 C3 -4.5(6) . . . . ?
C1 O4 C2 C11 175.8(3) . . . . ?
C1 C8 C7 C6 -147.7(4) . . . . ?
C1 C8 C7 C10 -19.5(6) . . . . ?
C7' C8' C1' O1' -174.5(4) . . . . ?
C12 C6 C7 C8 70.0(4) . . . . ?
C12 C6 C7 C10 -59.2(5) . . . . ?
C10 C13 C14 C15 -109.0(5) . . . . ?
C10 C13 C14 C17 130.2(5) . . . . ?
C6' C7' C10' C13' -145.8(4) . . . . ?
C10' C7' C6' O3' 60.4(4) . . . . ?
C10' C7' C6' C5' 179.3(3) . . . . ?
C10' C7' C6' C12' -60.5(5) . . . . ?
C11 C2 C3 C9 179.4(4) . . . . ?
C15' C14' C13' O4' 61.5(5) . . . . ?
C15' C14' C13' C10' -117.0(4) . . . . ?
C11' C2' C3' C9' 178.3(4) . . . . ?
C17' C14' C13' O4' -59.8(5) . . . . ?
C17' C14' C13' C10' 121.7(4) . . . . ?
C17' C14' C15' C16' -176.5(4) . . . . ?
C14 C13 C10 C7 -168.6(4) . . . . ?
C17 C14 C15 C16 -66.5(6) . . . . ?
